data_1522127
loop_
_publ_author_name
'Vohn, V.'
'Knapp, M.'
'Ruschewitz, U.'

_publ_section_title
;
 Synthesis and crystal structure of Sr C2
;
_journal_name_full 'Journal of Solid State Chemistry'
_journal_page_first 111
_journal_page_last 116
_journal_volume 151
_journal_year 2000
_chemical_formula_sum 'C2 Sr'
_chemical_name_systematic 'Sr C2'
_space_group_IT_number 15
_symmetry_space_group_name_Hall '-C 2yc'
_symmetry_space_group_name_H-M 'C 1 2/c 1'
_cell_angle_alpha 90
_cell_angle_beta 107.22
_cell_angle_gamma 90
_cell_formula_units_Z 4
_cell_length_a 7.0455
_cell_length_b 4.4681
_cell_length_c 7.6836
_cell_volume 231.037
_citation_journal_id_ASTM JSSCBI
_cod_data_source_file Vohn_JSSCBI_2000_1841.cif
_cod_data_source_block C2Sr1
_cod_original_cell_volume 231.0375
_cod_original_formula_sum 'C2 Sr1'
_cod_database_code 1522127

loop_
_symmetry_equiv_pos_as_xyz
x,y,z
-x,y,-z+1/2
-x,-y,-z
x,-y,z-1/2
x+1/2,y+1/2,z
-x+1/2,y+1/2,-z+1/2
-x+1/2,-y+1/2,-z
x+1/2,-y+1/2,z-1/2

loop_
_atom_site_label
_atom_site_type_symbol
_atom_site_fract_x
_atom_site_fract_y
_atom_site_fract_z
_atom_site_occupancy
_atom_site_U_iso_or_equiv
C1 C 0.278 0.165 0.061 1 0.0
Sr1 Sr 0 0.1833 0.25 1 0.0
